data_7251325
loop_
_publ_author_name
'Bear, Joseph C.'
'Cockcroft, Jeremy Karl'
'Rosu-Finsen, Alexander'
'Williams, Jeffrey Huw'

_publ_section_title
;
 Exploring non-covalent interactions in binary aromatic complexes
;
_journal_name_full CrystEngComm
_journal_paper_doi 10.1039/D5CE00989H
_journal_year 2025
_chemical_formula_moiety 'C6 Cl F5, C8 H10'
_chemical_formula_sum 'C14 H10 Cl F5'
_chemical_formula_weight 308.67
_chemical_name_systematic p-xylene:chloropentafluorobenzene
_space_group_crystal_system triclinic
_space_group_IT_number 2
_space_group_name_Hall '-P 1'
_space_group_name_H-M_alt 'P -1'
_atom_sites_solution_hydrogens difmap
_atom_sites_solution_primary dual
_audit_creation_date 2024-11-25
_audit_creation_method
;
Olex2 1.5
(compiled 2024.02.16 svn.r378c4104 for OlexSys, GUI svn.r6928)
;
_audit_update_record
;
2025-08-28 deposited with the CCDC.	2025-11-26 downloaded from the CCDC.
;
_cell_angle_alpha 89.116(4)
_cell_angle_beta 102.483(5)
_cell_angle_gamma 94.488(5)
_cell_formula_units_Z 2
_cell_length_a 6.5505(4)
_cell_length_b 7.3190(4)
_cell_length_c 14.6880(8)
_cell_measurement_reflns_used 4754
_cell_measurement_temperature 200
_cell_measurement_theta_max 72.3420
_cell_measurement_theta_min 6.0830
_cell_volume 685.43(7)
_computing_cell_refinement 'CrysAlisPro 1.171.40.57a (Rigaku OD, 2019)'
_computing_data_collection 'CrysAlisPro 1.171.40.57a (Rigaku OD, 2019)'
_computing_data_reduction 'CrysAlisPro 1.171.40.57a (Rigaku OD, 2019)'
_computing_molecular_graphics 'Olex2 1.5 (Dolomanov et al., 2009)'
_computing_publication_material 'Olex2 1.5 (Dolomanov et al., 2009)'
_computing_structure_refinement 'SHELXL 2014/7 (Sheldrick, 2015)'
_computing_structure_solution 'SHELXT 2014/5 (Sheldrick, 2014)'
_diffrn_ambient_environment N~2~
_diffrn_ambient_temperature 200
_diffrn_detector 'CCD plate'
_diffrn_detector_area_resol_mean 5.2031
_diffrn_detector_type Atlas
_diffrn_measured_fraction_theta_full 0.988
_diffrn_measured_fraction_theta_max 0.965
_diffrn_measurement_details
;
List of Runs (angles in degrees, time in seconds):

  # Type    Start    End  Width  t~exp~   \w     \q     \k     \f   Frames
#--------------------------------------------------------------------------
  1  \w     -4.00  21.00   1.00    1.00    --   34.00  92.00 -78.29   25
  2  \w     -4.00  21.00   1.00    1.00    --   34.00  92.00 142.09   25
  3  \w      3.00  28.00   1.00    1.00    --   38.00  86.00  71.42   25
  4  \w    -65.00  32.00   1.00    1.00    --  -42.62  38.00-150.00   97
  5  \w   -108.00 -23.00   1.00    1.00    --  -42.62 -38.00  30.00   85
  6  \w   -115.00 -19.00   1.00    1.00    --  -42.62 -38.00 120.00   96
  7  \w   -118.00 -16.00   1.00    1.00    --  -42.62 -19.00-150.00  102
  8  \w     27.00  99.00   1.00    1.00    --   42.62-125.00   0.00   72
  9  \w      7.00  74.00   1.00    1.00    --   42.62 -99.00  60.00   67
 10  \w     13.00  38.00   1.00    1.00    --   46.00  77.00-132.25   25
 11  \w     16.00  41.00   1.00    1.00    --   50.00  82.00 -70.10   25
 12  \w     16.00  41.00   1.00    1.00    --   50.00  82.00-111.25   25
 13  \w     16.00  41.00   1.00    1.00    --   50.00  82.00 151.52   25
 14  \w     16.00  41.00   1.00    1.00    --   50.00  82.00  78.82   25
 15  \w     16.00  42.00   1.00    1.00    --   50.00  81.00 -10.61   26
 16  \w     31.00  58.00   1.00    1.00    --   62.00  71.00 166.29   27
 17  \w     32.00  58.00   1.00    1.00    --   62.00  71.00  -6.83   26
 18  \w    108.00 135.00   1.00    1.00    --   66.00  67.00  83.35   27
 19  \w     36.00  63.00   1.00    1.00    --   66.00  67.00  83.35   27
 20  \w     35.00  61.00   1.00    1.00    --   66.00  69.00 -43.92   26
 21  \w     40.00  67.00   1.00    1.00    --   70.00  70.00-152.86   27
 22  \w     39.00  72.00   1.00    1.00    --   70.00  69.00  29.45   33
 23  \w     40.00  66.00   1.00    1.00    --   70.00  66.00 -87.07   26
 24  \w     96.00 123.00   1.00    1.00    --   74.00  68.00-178.21   27
 25  \w     44.00  72.00   1.00    1.00    --   74.00  68.00-178.21   28
 26  \w     47.00  73.00   1.00    3.25    --   78.00  71.00  87.34   26
 27  \w     49.00  75.00   1.00    3.25    --   78.00  59.00  -0.86   26
 28  \w     52.00  89.00   1.00    3.25    --   82.00  66.00 127.19   37
 29  \w     51.00  79.00   1.00    3.25    --   82.00  70.00 -70.37   28
 30  \w     52.00  77.00   1.00    3.25    --   82.00  70.00-110.40   25
 31  \w     59.00  85.00   1.00    3.25    --   90.00  70.00-148.22   26
 32  \w     64.00 101.00   1.00    3.25    --   94.00  68.00  91.73   37
 33  \w     64.00 154.00   1.00    3.25    --   94.00  64.00  56.30   90
 34  \w    123.00 155.00   1.00    3.25    --   94.00  63.00   8.24   32
 35  \w     66.00  94.00   1.00    3.25    --   94.00  63.00   8.24   28
 36  \w    105.00 167.00   1.00    3.25    --   94.00  68.00  91.73   62
 37  \w     77.00 105.00   1.00    3.25    --  106.06  61.00 -90.00   28
 38  \w    105.00 131.00   1.00    3.25    --  106.06 -45.00 -60.00   26
 39  \w     34.00  89.00   1.00    3.25    --  106.06 -45.00 -60.00   55
 40  \w     48.00  75.00   1.00    3.25    --  106.06 -45.00-150.00   27
 41  \w     85.00 111.00   1.00    3.25    --  106.06-125.00-180.00   26
 42  \w     77.00 160.00   1.00    3.25    --  106.06  61.00 -60.00   83
 43  \w     77.00 178.00   1.00    3.25    --  106.06  61.00 -30.00  101
 44  \w     77.00 178.00   1.00    3.25    --  106.06  61.00-180.00  101
 45  \w     54.00 107.00   1.00    3.25    --  106.06 -94.00  30.00   53
 46  \w     77.00 177.00   1.00    3.25    --  106.06  61.00-120.00  100
 47  \w     77.00 156.00   1.00    3.25    --  106.06  61.00 150.00   79
 48  \w     77.00 175.00   1.00    3.25    --  106.06  61.00  30.00   98
 49  \w     26.00 107.00   1.00    3.25    --  106.06 -99.00 -47.36   81
 50  \w     45.00 112.00   1.00    3.25    --  106.06-125.00 -90.00   67
 51  \w    114.00 152.00   1.00    3.25    --  106.06  61.00-150.00   38
 52  \w     78.00 104.00   1.00    3.25    --  106.06  61.00-150.00   26
 53  \w    104.00 130.00   1.00    3.25    --  106.06 -45.00-150.00   26
 54  \w     38.00 132.00   1.00    3.25    --  106.06 -61.00  60.00   94
 55  \w    124.00 164.00   1.00    3.25    --  106.06  61.00 120.00   40
 56  \w     77.00 118.00   1.00    3.25    --  106.06  61.00 120.00   41
 57  \w    127.00 166.00   1.00    3.25    --  106.06  61.00 -90.00   39
;
_diffrn_measurement_device 'four-circle diffractometer'
_diffrn_measurement_device_type 'SuperNova, Dual, Cu at home/near, Atlas'
_diffrn_measurement_method '\w scans'
_diffrn_orient_matrix_type 'CrysAlisPro convention (1999,Acta A55,543-557)'
_diffrn_orient_matrix_UB_11 0.0967886409
_diffrn_orient_matrix_UB_12 0.0386110535
_diffrn_orient_matrix_UB_13 -0.0857253839
_diffrn_orient_matrix_UB_21 -0.2203743666
_diffrn_orient_matrix_UB_22 -0.0202918114
_diffrn_orient_matrix_UB_23 -0.0639790519
_diffrn_orient_matrix_UB_31 -0.0207893107
_diffrn_orient_matrix_UB_32 0.2065816859
_diffrn_orient_matrix_UB_33 0.0099047740
_diffrn_radiation_monochromator mirror
_diffrn_radiation_probe x-ray
_diffrn_radiation_type CuK\a
_diffrn_radiation_wavelength 1.54184
_diffrn_reflns_av_R_equivalents 0.0498
_diffrn_reflns_av_unetI/netI 0.0285
_diffrn_reflns_Laue_measured_fraction_full 0.988
_diffrn_reflns_Laue_measured_fraction_max 0.965
_diffrn_reflns_limit_h_max 8
_diffrn_reflns_limit_h_min -8
_diffrn_reflns_limit_k_max 9
_diffrn_reflns_limit_k_min -7
_diffrn_reflns_limit_l_max 17
_diffrn_reflns_limit_l_min -18
_diffrn_reflns_number 11428
_diffrn_reflns_point_group_measured_fraction_full 0.988
_diffrn_reflns_point_group_measured_fraction_max 0.965
_diffrn_reflns_theta_full 67.684
_diffrn_reflns_theta_max 73.531
_diffrn_reflns_theta_min 6.065
_diffrn_source 'micro-focus sealed X-ray tube'
_diffrn_source_type 'SuperNova (Cu) X-ray Source'
_exptl_absorpt_coefficient_mu 2.916
_exptl_absorpt_correction_T_max 1.000
_exptl_absorpt_correction_T_min 0.459
_exptl_absorpt_correction_type gaussian
_exptl_absorpt_process_details
;
CrysAlisPro 1.171.40.57a (Rigaku Oxford Diffraction, 2019)
Numerical absorption correction based on gaussian integration over
			a multifaceted crystal model
Empirical absorption correction using spherical harmonics,
 implemented in SCALE3 ABSPACK scaling algorithm.
;
_exptl_crystal_colour 'clear colourless'
_exptl_crystal_colour_lustre clear
_exptl_crystal_colour_primary colourless
_exptl_crystal_density_diffrn 1.496
_exptl_crystal_description block
_exptl_crystal_F_000 312
_exptl_crystal_preparation '50:50 molar mixture of components'
_exptl_crystal_recrystallization_method 'Crystal grown in situ from the melt in a 0.3mm X-ray capillary'
_exptl_crystal_size_max 0.421
_exptl_crystal_size_mid 0.203
_exptl_crystal_size_min 0.094
_refine_diff_density_max 0.422
_refine_diff_density_min -0.421
_refine_diff_density_rms 0.051
_refine_ls_extinction_coef 0.016(4)
_refine_ls_extinction_expression Fc^*^=kFc[1+0.001xFc^2^\l^3^/sin(2\q)]^-1/4^
_refine_ls_extinction_method 'SHELXL-2014/7 (Sheldrick 2014'
_refine_ls_goodness_of_fit_ref 1.061
_refine_ls_hydrogen_treatment refxyz
_refine_ls_matrix_type full
_refine_ls_number_parameters 231
_refine_ls_number_reflns 2667
_refine_ls_number_restraints 280
_refine_ls_restrained_S_all 1.007
_refine_ls_R_factor_all 0.0944
_refine_ls_R_factor_gt 0.0761
_refine_ls_shift/su_max 0.000
_refine_ls_shift/su_mean 0.000
_refine_ls_structure_factor_coef Fsqd
_refine_ls_weighting_details 'w=1/[\s^2^(Fo^2^)+(0.1151P)^2^+0.3650P] where P=(Fo^2^+2Fc^2^)/3'
_refine_ls_weighting_scheme calc
_refine_ls_wR_factor_gt 0.2145
_refine_ls_wR_factor_ref 0.2352
_reflns_Friedel_coverage 0.000
_reflns_number_gt 1969
_reflns_number_total 2667
_reflns_threshold_expression 'I > 2\s(I)'
_cod_data_source_file d5ce00989h2.cif
_cod_data_source_block exp_2920
_cod_database_code 7251325
_shelx_shelxl_version_number 2014/7
_chemical_oxdiff_formula 'C6 F5 Cl C8 H10'
_chemical_oxdiff_usercomment '0.3mm capillary'
_shelx_space_group_comment
;
The symmetry employed for this shelxl refinement is uniquely defined
by the following loop, which should always be used as a source of
symmetry information in preference to the above space-group names.
They are only intended as comments.
;
_shelx_estimated_absorpt_t_max 0.771
_shelx_estimated_absorpt_t_min 0.373
_reflns_odcompleteness_completeness 99.55
_reflns_odcompleteness_iscentric 1
_reflns_odcompleteness_theta 66.97
_olex2_refinement_description
;
1. Fixed Uiso
 At 1.5 times of:
  All C(H) groups, All C(H,H,H,H,H,H) groups
2. Shared sites
{F1, Cl1}
{F4, Cl4}
3. Restrained distances
 C13-H13A \\sim C13-H13B \\sim C13-H13C \\sim C13-H13D \\sim C13-H13E \\sim
C13-H13F \\sim C14-H14A ~
 C14-H14B \\sim C14-H14C \\sim C14-H14D \\sim C14-H14E \\sim C14-H14F \\sim
C8-H8 \\sim C9-H9 \\sim C11-H11
 \\sim C12-H12
 with sigma of 0.01
 H13A-H13F \\sim H13F-H13B \\sim H13B-H13D \\sim H13D-H13C \\sim H13C-H13E
\\sim H13E-H13A \\sim H14A-
 H14F \\sim H14F-H14B \\sim H14B-H14D \\sim H14D-H14C \\sim H14C-H14E \\sim
H14E-H14A
 with sigma of 0.01
 C7-H13A \\sim C7-H13B \\sim C7-H13C \\sim C7-H13D \\sim C7-H13E \\sim C7-H13F
\\sim C10-H14A \\sim C10-
 H14B \\sim C10-H14C \\sim C10-H14D \\sim C10-H14E \\sim C10-H14F
 with sigma of 0.01
 C7-H8 \\sim C9-H8 \\sim C8-H9 \\sim C10-H9 \\sim C10-H11 \\sim C12-H11 \\sim
C11-H12 \\sim C7-H12
 with sigma of 0.01
4. Uiso/Uaniso restraints and constraints
Uanis(F1) = Uanis(Cl1)
Uanis(F4) = Uanis(Cl4)
5. Others
 Sof(Cl1)=Sof(F4)=1-FVAR(1)
 Sof(F1)=Sof(Cl4)=FVAR(1)
 Fixed Sof: H13A(0.5) H13B(0.5) H13C(0.5) H13D(0.5) H13E(0.5) H13F(0.5)
 H14A(0.5) H14B(0.5) H14C(0.5) H14D(0.5) H14E(0.5) H14F(0.5)
;
_olex2_date_sample_data_collection 2021-09-30
_olex2_submission_special_instructions 'No special instructions were received'
_oxdiff_exptl_absorpt_empirical_details
;
Empirical correction (ABSPACK) includes:
- Absorption correction using spherical harmonics
- Frame scaling
;
_oxdiff_exptl_absorpt_empirical_full_max 14.431
_oxdiff_exptl_absorpt_empirical_full_min 0.318

loop_
_space_group_symop_operation_xyz
'x, y, z'
'-x, -y, -z'

loop_
_atom_site_label
_atom_site_type_symbol
_atom_site_fract_x
_atom_site_fract_y
_atom_site_fract_z
_atom_site_U_iso_or_equiv
_atom_site_adp_type
_atom_site_occupancy
_atom_site_site_symmetry_order
_atom_site_calc_flag
_atom_site_refinement_flags_posn
_atom_site_refinement_flags_adp
_atom_site_refinement_flags_occupancy
_atom_site_disorder_assembly
_atom_site_disorder_group
F1 F 0.7278(3) 0.8919(2) 0.96553(9) 0.1039(8) Uani 0.382(8) 1 d . . P A 1
Cl1 Cl 0.7278(3) 0.8919(2) 0.96553(9) 0.1039(8) Uani 0.618(8) 1 d . . P A 1
F4 F 0.3559(4) 0.8311(3) 0.57234(12) 0.1225(11) Uani 0.618(8) 1 d . . P A 1
Cl4 Cl 0.3559(4) 0.8311(3) 0.57234(12) 0.1225(11) Uani 0.382(8) 1 d . . P A 1
F2 F 0.9343(4) 0.9954(3) 0.8210(3) 0.1138(11) Uani 1 1 d . . . A 1
F3 F 0.7658(5) 0.9682(4) 0.6382(2) 0.1218(11) Uani 1 1 d . . . A 1
F5 F 0.1306(4) 0.7151(4) 0.7043(3) 0.1269(12) Uani 1 1 d . . . A 1
F6 F 0.3058(5) 0.7379(4) 0.8908(2) 0.1199(11) Uani 1 1 d . . . A 1
C1 C 0.6244(6) 0.8693(5) 0.8564(3) 0.0795(10) Uani 1 1 d . . . A 1
C2 C 0.7336(6) 0.9249(4) 0.7913(3) 0.0787(11) Uani 1 1 d . . . A 1
C3 C 0.6481(7) 0.9107(5) 0.6995(3) 0.0827(11) Uani 1 1 d . . . A 1
C4 C 0.4444(7) 0.8405(5) 0.6700(3) 0.0846(11) Uani 1 1 d . . . A 1
C5 C 0.3287(6) 0.7835(5) 0.7337(4) 0.0856(12) Uani 1 1 d . . . A 1
C6 C 0.4186(7) 0.7961(5) 0.8273(4) 0.0840(12) Uani 1 1 d . . . A 1
C7 C 0.6634(5) 0.3860(4) 0.8061(2) 0.0668(9) Uani 1 1 d D . . B 2
C8 C 0.6952(5) 0.4136(4) 0.7173(3) 0.0655(8) Uani 1 1 d D . . B 2
H8 H 0.830(3) 0.449(6) 0.7089(7) 0.098 Uiso 1 1 d D U . C 2
C9 C 0.5364(5) 0.3779(5) 0.6401(2) 0.0662(8) Uani 1 1 d D . . B 2
H9 H 0.563(2) 0.395(6) 0.5807(13) 0.099 Uiso 1 1 d D U . D 2
C10 C 0.3373(5) 0.3147(4) 0.6490(2) 0.0637(8) Uani 1 1 d D . . B 2
C11 C 0.3043(5) 0.2871(4) 0.7378(3) 0.0700(9) Uani 1 1 d D . . B 2
H11 H 0.173(3) 0.242(6) 0.7461(7) 0.105 Uiso 1 1 d D U . E 2
C12 C 0.4646(6) 0.3218(5) 0.8151(2) 0.0726(9) Uani 1 1 d D . . B 2
H12 H 0.440(2) 0.299(6) 0.8741(13) 0.109 Uiso 1 1 d D U . F 2
C13 C 0.8393(8) 0.4213(6) 0.8902(3) 0.1067(16) Uani 1 1 d D . . B 2
H13A H 0.929(9) 0.327(7) 0.896(4) 0.160 Uiso 0.5 1 d D U P G 2
H13B H 0.784(5) 0.426(13) 0.9435(19) 0.160 Uiso 0.5 1 d D U P H 2
H13C H 0.914(10) 0.532(7) 0.883(4) 0.160 Uiso 0.5 1 d D U P I 2
H13D H 0.823(9) 0.530(7) 0.919(4) 0.160 Uiso 0.5 1 d D U P J 2
H13E H 0.967(4) 0.431(13) 0.872(2) 0.160 Uiso 0.5 1 d D U P K 2
H13F H 0.838(10) 0.325(7) 0.932(3) 0.160 Uiso 0.5 1 d D U P L 2
C14 C 0.1625(7) 0.2816(7) 0.5638(4) 0.1101(17) Uani 1 1 d D . . B 2
H14A H 0.157(11) 0.385(6) 0.526(4) 0.165 Uiso 0.5 1 d D U P M 2
H14B H 0.036(4) 0.259(13) 0.582(2) 0.165 Uiso 0.5 1 d D U P N 2
H14C H 0.189(9) 0.181(9) 0.531(4) 0.165 Uiso 0.5 1 d D U P O 2
H14D H 0.097(10) 0.165(6) 0.567(4) 0.165 Uiso 0.5 1 d D U P P 2
H14E H 0.218(5) 0.291(13) 0.5105(17) 0.165 Uiso 0.5 1 d D U P Q 2
H14F H 0.066(9) 0.369(9) 0.561(4) 0.165 Uiso 0.5 1 d D U P R 2

loop_
_atom_site_aniso_label
_atom_site_aniso_U_11
_atom_site_aniso_U_22
_atom_site_aniso_U_33
_atom_site_aniso_U_23
_atom_site_aniso_U_13
_atom_site_aniso_U_12
F1 0.1308(14) 0.1050(12) 0.0724(9) -0.0084(7) 0.0103(7) 0.0181(9)
Cl1 0.1308(14) 0.1050(12) 0.0724(9) -0.0084(7) 0.0103(7) 0.0181(9)
F4 0.158(2) 0.1150(16) 0.0792(12) -0.0095(9) -0.0193(11) 0.0396(13)
Cl4 0.158(2) 0.1150(16) 0.0792(12) -0.0095(9) -0.0193(11) 0.0396(13)
F2 0.0766(14) 0.0768(15) 0.191(3) -0.0261(16) 0.0386(16) -0.0098(11)
F3 0.147(2) 0.0898(17) 0.154(3) 0.0222(16) 0.086(2) 0.0187(16)
F5 0.0698(14) 0.0810(16) 0.221(4) -0.0257(18) 0.0126(17) 0.0004(11)
F6 0.130(2) 0.0885(17) 0.162(3) 0.0046(16) 0.080(2) -0.0005(15)
C1 0.090(2) 0.0492(18) 0.101(3) -0.0095(17) 0.022(2) 0.0095(16)
C2 0.076(2) 0.0418(17) 0.125(3) -0.0069(18) 0.037(2) 0.0021(14)
C3 0.097(3) 0.0502(19) 0.111(3) 0.0046(19) 0.041(2) 0.0134(18)
C4 0.101(3) 0.055(2) 0.098(3) 0.0064(18) 0.016(2) 0.0253(19)
C5 0.068(2) 0.0467(19) 0.141(4) -0.004(2) 0.020(2) 0.0062(15)
C6 0.091(3) 0.0493(19) 0.123(3) 0.0063(19) 0.049(3) 0.0079(17)
C7 0.078(2) 0.0458(16) 0.0704(19) -0.0018(13) 0.0006(15) 0.0104(14)
C8 0.0585(16) 0.0512(17) 0.087(2) 0.0051(14) 0.0166(15) 0.0016(13)
C9 0.079(2) 0.0598(19) 0.0631(18) 0.0076(14) 0.0217(15) 0.0109(15)
C10 0.0651(17) 0.0481(16) 0.0735(19) -0.0055(13) 0.0032(14) 0.0087(13)
C11 0.0639(18) 0.0522(18) 0.097(3) 0.0067(16) 0.0264(17) 0.0031(14)
C12 0.102(3) 0.0554(18) 0.0658(19) 0.0088(15) 0.0287(18) 0.0136(17)
C13 0.123(4) 0.082(3) 0.092(3) -0.012(2) -0.032(3) 0.019(2)
C14 0.094(3) 0.100(3) 0.116(4) -0.023(3) -0.027(3) 0.016(2)

loop_
_atom_type_symbol
_atom_type_description
_atom_type_scat_dispersion_real
_atom_type_scat_dispersion_imag
_atom_type_scat_source
C C 0.0181 0.0091 'International Tables Vol C Tables 4.2.6.8 and 6.1.1.4'
H H 0.0000 0.0000 'International Tables Vol C Tables 4.2.6.8 and 6.1.1.4'
Cl Cl 0.3639 0.7018 'International Tables Vol C Tables 4.2.6.8 and 6.1.1.4'
F F 0.0727 0.0534 'International Tables Vol C Tables 4.2.6.8 and 6.1.1.4'

loop_
_exptl_crystal_face_index_h
_exptl_crystal_face_index_k
_exptl_crystal_face_index_l
_exptl_crystal_face_perp_dist
1 4 3 0.1151
4 1 -4 0.0396
2 -1 -9 0.0394
0 1 -9 0.0426
2 1 -9 0.0311
-2 1 9 0.0353
1 -5 -1 0.2278
-3 0 -4 0.0968
3 0 4 0.1050
-3 2 -2 0.1037

loop_
_geom_angle_atom_site_label_1
_geom_angle_atom_site_label_2
_geom_angle_atom_site_label_3
_geom_angle
_geom_angle_site_symmetry_1
_geom_angle_site_symmetry_3
_geom_angle_publ_flag
C2 C1 F1 120.8(3) . . ?
C2 C1 C6 118.8(4) . . ?
C6 C1 F1 120.3(4) . . ?
C1 C2 F2 118.0(4) . . ?
C3 C2 F2 120.3(4) . . ?
C3 C2 C1 121.7(4) . . ?
F3 C3 C4 121.4(5) . . ?
C2 C3 F3 118.7(4) . . ?
C2 C3 C4 119.9(4) . . ?
C3 C4 F4 118.8(4) . . ?
C5 C4 F4 121.1(4) . . ?
C5 C4 C3 120.1(4) . . ?
F5 C5 C4 119.6(5) . . ?
F5 C5 C6 120.9(4) . . ?
C4 C5 C6 119.5(4) . . ?
F6 C6 C1 120.2(5) . . ?
F6 C6 C5 119.8(4) . . ?
C5 C6 C1 120.0(4) . . ?
C8 C7 C12 117.4(3) . . ?
C8 C7 C13 121.2(4) . . ?
C12 C7 C13 121.4(4) . . ?
C7 C8 H8 119.4(7) . . ?
C7 C8 C9 121.6(3) . . ?
C9 C8 H8 118.9(7) . . ?
C8 C9 H9 120.0(7) . . ?
C8 C9 C10 121.0(3) . . ?
C10 C9 H9 119.0(7) . . ?
C9 C10 C14 120.6(3) . . ?
C11 C10 C9 117.7(3) . . ?
C11 C10 C14 121.8(3) . . ?
C10 C11 H11 119.7(7) . . ?
C10 C11 C12 121.1(3) . . ?
C12 C11 H11 119.2(7) . . ?
C7 C12 H12 119.1(7) . . ?
C11 C12 C7 121.3(3) . . ?
C11 C12 H12 119.6(7) . . ?
C7 C13 H13A 110(2) . . ?
C7 C13 H13B 110(2) . . ?
C7 C13 H13C 110(2) . . ?
C7 C13 H13D 110(2) . . ?
C7 C13 H13E 110(2) . . ?
C7 C13 H13F 110(2) . . ?
H13A C13 H13B 109(2) . . ?
H13A C13 H13C 109(2) . . ?
H13A C13 H13D 140(4) . . ?
H13A C13 H13E 56.1(9) . . ?
H13A C13 H13F 56.1(9) . . ?
H13B C13 H13C 109(2) . . ?
H13B C13 H13D 56.1(9) . . ?
H13B C13 H13E 141(4) . . ?
H13B C13 H13F 56.1(9) . . ?
H13C C13 H13D 56.2(9) . . ?
H13C C13 H13E 56.2(9) . . ?
H13C C13 H13F 141(4) . . ?
H13D C13 H13E 109(2) . . ?
H13D C13 H13F 109(2) . . ?
H13E C13 H13F 109(2) . . ?
C10 C14 H14A 109(2) . . ?
C10 C14 H14B 109(2) . . ?
C10 C14 H14C 109(2) . . ?
C10 C14 H14D 109(2) . . ?
C10 C14 H14E 109(2) . . ?
C10 C14 H14F 109(2) . . ?
H14A C14 H14B 110(2) . . ?
H14A C14 H14C 109(2) . . ?
H14A C14 H14D 141(4) . . ?
H14A C14 H14E 56.2(9) . . ?
H14A C14 H14F 56.3(9) . . ?
H14B C14 H14C 110(2) . . ?
H14B C14 H14D 56.4(9) . . ?
H14B C14 H14E 141(4) . . ?
H14B C14 H14F 56.4(9) . . ?
H14C C14 H14D 56.3(9) . . ?
H14C C14 H14E 56.2(9) . . ?
H14C C14 H14F 141(4) . . ?
H14D C14 H14E 109(2) . . ?
H14D C14 H14F 110(2) . . ?
H14E C14 H14F 109(2) . . ?

loop_
_geom_bond_atom_site_label_1
_geom_bond_atom_site_label_2
_geom_bond_distance
_geom_bond_site_symmetry_2
_geom_bond_publ_flag
F1 C1 1.605(5) . ?
F4 C4 1.426(5) . ?
F2 C2 1.355(5) . ?
F3 C3 1.348(5) . ?
F5 C5 1.336(4) . ?
F6 C6 1.354(5) . ?
C1 C2 1.353(6) . ?
C1 C6 1.390(6) . ?
C2 C3 1.346(6) . ?
C3 C4 1.372(6) . ?
C4 C5 1.368(7) . ?
C5 C6 1.375(7) . ?
C7 C8 1.374(5) . ?
C7 C12 1.382(5) . ?
C7 C13 1.505(5) . ?
C8 H8 0.933(19) . ?
C8 C9 1.377(5) . ?
C9 H9 0.930(19) . ?
C9 C10 1.382(5) . ?
C10 C11 1.376(5) . ?
C10 C14 1.511(5) . ?
C11 H11 0.929(19) . ?
C11 C12 1.381(5) . ?
C12 H12 0.927(19) . ?
C13 H13A 0.93(2) . ?
C13 H13B 0.93(2) . ?
C13 H13C 0.93(2) . ?
C13 H13D 0.93(2) . ?
C13 H13E 0.93(2) . ?
C13 H13F 0.93(2) . ?
C14 H14A 0.93(2) . ?
C14 H14B 0.93(2) . ?
C14 H14C 0.93(2) . ?
C14 H14D 0.93(2) . ?
C14 H14E 0.93(2) . ?
C14 H14F 0.93(2) . ?

loop_
_geom_torsion_atom_site_label_1
_geom_torsion_atom_site_label_2
_geom_torsion_atom_site_label_3
_geom_torsion_atom_site_label_4
_geom_torsion
_geom_torsion_site_symmetry_1
_geom_torsion_site_symmetry_2
_geom_torsion_site_symmetry_3
_geom_torsion_site_symmetry_4
_geom_torsion_publ_flag
F1 C1 C2 F2 1.7(5) . . . . ?
F1 C1 C2 C3 -178.6(3) . . . . ?
F1 C1 C6 F6 -2.1(5) . . . . ?
F1 C1 C6 C5 177.6(3) . . . . ?
F4 C4 C5 F5 1.0(5) . . . . ?
F4 C4 C5 C6 -179.4(3) . . . . ?
F2 C2 C3 F3 -0.1(5) . . . . ?
F2 C2 C3 C4 -179.5(3) . . . . ?
F3 C3 C4 F4 -0.8(5) . . . . ?
F3 C3 C4 C5 -179.9(3) . . . . ?
F5 C5 C6 F6 0.3(5) . . . . ?
F5 C5 C6 C1 -179.4(3) . . . . ?
C1 C2 C3 F3 -179.8(3) . . . . ?
C1 C2 C3 C4 0.8(6) . . . . ?
C2 C1 C6 F6 179.4(3) . . . . ?
C2 C1 C6 C5 -0.8(5) . . . . ?
C2 C3 C4 F4 178.5(3) . . . . ?
C2 C3 C4 C5 -0.6(6) . . . . ?
C3 C4 C5 F5 -179.9(3) . . . . ?
C3 C4 C5 C6 -0.4(5) . . . . ?
C4 C5 C6 F6 -179.2(3) . . . . ?
C4 C5 C6 C1 1.1(5) . . . . ?
C6 C1 C2 F2 -179.8(3) . . . . ?
C6 C1 C2 C3 -0.1(5) . . . . ?
C7 C8 C9 C10 0.8(5) . . . . ?
C8 C7 C12 C11 -0.1(5) . . . . ?
C8 C9 C10 C11 -0.6(5) . . . . ?
C8 C9 C10 C14 178.1(3) . . . . ?
C9 C10 C11 C12 0.1(5) . . . . ?
C10 C11 C12 C7 0.2(5) . . . . ?
C12 C7 C8 C9 -0.4(5) . . . . ?
C13 C7 C8 C9 178.6(3) . . . . ?
C13 C7 C12 C11 -179.1(3) . . . . ?
C14 C10 C11 C12 -178.6(3) . . . . ?

loop_
_exptl_oxdiff_crystal_face_indexfrac_h
_exptl_oxdiff_crystal_face_indexfrac_k
_exptl_oxdiff_crystal_face_indexfrac_l
_exptl_oxdiff_crystal_face_x
_exptl_oxdiff_crystal_face_y
_exptl_oxdiff_crystal_face_z
1.3433 3.9398 3.1338 0.0135 -0.5765 0.8170
3.9389 1.1403 -3.8572 0.7559 -0.6444 0.1155
2.1756 -0.7161 -8.9838 0.9531 0.1099 -0.2821
0.2252 0.5160 -9.3466 0.8430 0.5379 0.0093
2.0303 0.6809 -8.9897 0.9934 0.1139 0.0094
-2.1826 1.1121 8.8360 -0.9258 -0.1069 0.3626
0.8260 -4.6991 -1.2156 0.0027 -0.0089 -1.0000
-3.4863 0.0247 -3.6102 -0.0270 0.9988 0.0418
3.4837 -0.0060 3.6157 0.0270 -0.9989 -0.0379
-3.3057 2.4986 -2.3309 -0.0237 0.8269 0.5618
